data_7129325
loop_
_publ_author_name
'Li, Bin'
'Huse, Kevin'
'W\"olper, Christoph'
'Schulz, Stephan'

_publ_section_title
;
 Synthesis and reactivity of heteroleptic zinc(i) complexes toward
 heteroallenes
;
_journal_name_full 'Chemical Communications'
_journal_paper_doi 10.1039/D1CC05617D
_journal_year 2021
_chemical_formula_sum 'C39 H56 Mg N2'
_chemical_formula_weight 577.16
_space_group_crystal_system triclinic
_space_group_IT_number 2
_space_group_name_Hall '-P 1'
_space_group_name_H-M_alt 'P -1'
_atom_sites_solution_hydrogens geom
_atom_sites_solution_primary direct
_atom_sites_solution_secondary difmap
_audit_creation_method SHELXL-2017/1
_audit_update_record
;
2021-09-22 deposited with the CCDC.	2021-11-22 downloaded from the CCDC.
;
_cell_angle_alpha 81.290(3)
_cell_angle_beta 78.956(3)
_cell_angle_gamma 70.278(3)
_cell_formula_units_Z 2
_cell_length_a 9.4818(5)
_cell_length_b 11.5578(6)
_cell_length_c 17.0565(9)
_cell_measurement_reflns_used 9919
_cell_measurement_temperature 100(2)
_cell_measurement_theta_max 33.32
_cell_measurement_theta_min 2.31
_cell_volume 1719.33(16)
_computing_cell_refinement 'BRUKER APEX3(v2019.1-0)'
_computing_data_collection 'BRUKER APEX3(v2019.1-0)'
_computing_data_reduction 'BRUKER APEX3(v2019.1-0)'
_computing_molecular_graphics 'ORTEP/PLATON (Spek)'
_computing_publication_material 'BRUKER AXS SHELXTL (c) 2008 / Vers. 2008/4'
_computing_structure_refinement 'SHELXL-2017/1 (Sheldrick, 2017)'
_computing_structure_solution 'BRUKER APEX3(v2019.1-0)'
_diffrn_ambient_temperature 100(2)
_diffrn_detector_area_resol_mean 512
_diffrn_measured_fraction_theta_full 1.000
_diffrn_measured_fraction_theta_max 0.947
_diffrn_measurement_device_type 'Bruker D8 KAPPA II (APEX II detector)'
_diffrn_measurement_method 'Data collection strategy APEX 3/QUEEN'
_diffrn_radiation_monochromator 'Triumph Goebel mirror'
_diffrn_radiation_source 'fine-focus sealed tube'
_diffrn_radiation_type MoK\a
_diffrn_radiation_wavelength 0.71073
_diffrn_reflns_av_R_equivalents 0.0283
_diffrn_reflns_av_unetI/netI 0.0325
_diffrn_reflns_Laue_measured_fraction_full 1.000
_diffrn_reflns_Laue_measured_fraction_max 0.947
_diffrn_reflns_limit_h_max 14
_diffrn_reflns_limit_h_min -14
_diffrn_reflns_limit_k_max 17
_diffrn_reflns_limit_k_min -17
_diffrn_reflns_limit_l_max 25
_diffrn_reflns_limit_l_min -26
_diffrn_reflns_number 50637
_diffrn_reflns_point_group_measured_fraction_full 1.000
_diffrn_reflns_point_group_measured_fraction_max 0.947
_diffrn_reflns_theta_full 25.242
_diffrn_reflns_theta_max 33.898
_diffrn_reflns_theta_min 1.880
_exptl_absorpt_coefficient_mu 0.080
_exptl_absorpt_correction_T_max 0.75
_exptl_absorpt_correction_T_min 0.69
_exptl_absorpt_correction_type multi-scan
_exptl_absorpt_process_details
; 
 SADABS
 R.H. Blessing, Acta Cryst. (1995) A51 33-38 
;
_exptl_crystal_colour colourless
_exptl_crystal_density_diffrn 1.115
_exptl_crystal_description block
_exptl_crystal_F_000 632
_exptl_crystal_size_max 0.281
_exptl_crystal_size_mid 0.208
_exptl_crystal_size_min 0.185
_refine_diff_density_max 0.509
_refine_diff_density_min -0.382
_refine_diff_density_rms 0.055
_refine_ls_extinction_method none
_refine_ls_goodness_of_fit_ref 1.033
_refine_ls_hydrogen_treatment constr
_refine_ls_matrix_type full
_refine_ls_number_parameters 394
_refine_ls_number_reflns 13161
_refine_ls_number_restraints 0
_refine_ls_restrained_S_all 1.033
_refine_ls_R_factor_all 0.0703
_refine_ls_R_factor_gt 0.0489
_refine_ls_shift/su_max 0.001
_refine_ls_shift/su_mean 0.000
_refine_ls_structure_factor_coef Fsqd
_refine_ls_weighting_details 'w=1/[\s^2^(Fo^2^)+(0.0737P)^2^+0.4072P] where P=(Fo^2^+2Fc^2^)/3'
_refine_ls_weighting_scheme calc
_refine_ls_wR_factor_gt 0.1290
_refine_ls_wR_factor_ref 0.1422
_reflns_Friedel_coverage 0.000
_reflns_number_gt 9913
_reflns_number_total 13161
_reflns_threshold_expression 'I > 2\s(I)'
_cod_data_source_file d1cc05617d2.cif
_cod_data_source_block lb_216m
_cod_depositor_comments
;
The following automatic conversions were performed:

data item '_atom_sites_solution_secondary' value 'diffmap' was
changed to 'difmap'.

Automatic conversion script
Id: cif_fix_values 7556 2019-12-06 15:28:31Z antanas 
;
_cod_database_code 7129325
_shelx_shelxl_version_number 2017/1
_shelx_space_group_comment
;
The symmetry employed for this shelxl refinement is uniquely defined
by the following loop, which should always be used as a source of
symmetry information in preference to the above space-group names.
They are only intended as comments.
;
_shelx_estimated_absorpt_t_min 0.978
_shelx_estimated_absorpt_t_max 0.985

loop_
_space_group_symop_operation_xyz
'x, y, z'
'-x, -y, -z'

loop_
_atom_site_label
_atom_site_type_symbol
_atom_site_fract_x
_atom_site_fract_y
_atom_site_fract_z
_atom_site_U_iso_or_equiv
_atom_site_adp_type
_atom_site_occupancy
_atom_site_site_symmetry_order
_atom_site_calc_flag
_atom_site_refinement_flags_posn
_atom_site_refinement_flags_adp
_atom_site_refinement_flags_occupancy
_atom_site_disorder_assembly
_atom_site_disorder_group
Mg1 Mg 0.59614(3) 0.20544(3) 0.27158(2) 0.01411(7) Uani 1 1 d . . . . .
N1 N 0.55115(8) 0.03940(7) 0.29021(5) 0.01467(14) Uani 1 1 d . . . . .
N2 N 0.36947(8) 0.30842(7) 0.26879(5) 0.01468(14) Uani 1 1 d . . . . .
C1 C 0.41082(10) 0.03199(8) 0.30960(6) 0.01600(16) Uani 1 1 d . . . . .
C2 C 0.27849(10) 0.13351(8) 0.31610(6) 0.01663(17) Uani 1 1 d . . . . .
H2 H 0.189236 0.115097 0.341513 0.020 Uiso 1 1 calc R U . . .
C3 C 0.25812(10) 0.25868(8) 0.29060(6) 0.01555(16) Uani 1 1 d . . . . .
C4 C 0.38275(12) -0.09174(9) 0.32017(7) 0.0240(2) Uani 1 1 d . . . . .
H4A H 0.378465 -0.114318 0.267768 0.036 Uiso 1 1 calc R U . . .
H4B H 0.286379 -0.085724 0.355410 0.036 Uiso 1 1 calc R U . . .
H4C H 0.465303 -0.154992 0.344162 0.036 Uiso 1 1 calc R U . . .
C5 C 0.09471(10) 0.33488(9) 0.28543(7) 0.0225(2) Uani 1 1 d . . . . .
H5A H 0.081723 0.422185 0.287617 0.034 Uiso 1 1 calc R U . . .
H5B H 0.028495 0.307572 0.330518 0.034 Uiso 1 1 calc R U . . .
H5C H 0.068129 0.324226 0.234823 0.034 Uiso 1 1 calc R U . . .
C6 C 0.66710(10) -0.07627(8) 0.27360(6) 0.01710(17) Uani 1 1 d . . . . .
C7 C 0.70812(11) -0.10711(9) 0.19383(7) 0.02107(19) Uani 1 1 d . . . . .
C8 C 0.80677(13) -0.22501(10) 0.17887(8) 0.0292(2) Uani 1 1 d . . . . .
H8 H 0.834605 -0.247611 0.125415 0.035 Uiso 1 1 calc R U . . .
C9 C 0.86444(14) -0.30921(11) 0.24061(9) 0.0343(3) Uani 1 1 d . . . . .
H9 H 0.927256 -0.390468 0.229958 0.041 Uiso 1 1 calc R U . . .
C10 C 0.83061(13) -0.27504(10) 0.31781(8) 0.0292(2) Uani 1 1 d . . . . .
H10 H 0.873938 -0.332628 0.359547 0.035 Uiso 1 1 calc R U . . .
C11 C 0.73406(11) -0.15764(9) 0.33616(7) 0.02094(19) Uani 1 1 d . . . . .
C12 C 0.64869(12) -0.01434(10) 0.12502(6) 0.0228(2) Uani 1 1 d . . . . .
H12 H 0.639800 0.069015 0.139069 0.027 Uiso 1 1 calc R U . . .
C13 C 0.49031(13) -0.00947(11) 0.11308(7) 0.0291(2) Uani 1 1 d . . . . .
H13A H 0.460708 0.047180 0.065803 0.044 Uiso 1 1 calc R U . . .
H13B H 0.417193 0.019728 0.160569 0.044 Uiso 1 1 calc R U . . .
H13C H 0.491927 -0.092192 0.105235 0.044 Uiso 1 1 calc R U . . .
C14 C 0.75666(14) -0.03599(12) 0.04555(7) 0.0315(2) Uani 1 1 d . . . . .
H14A H 0.753657 -0.109459 0.024679 0.047 Uiso 1 1 calc R U . . .
H14B H 0.860038 -0.048288 0.054438 0.047 Uiso 1 1 calc R U . . .
H14C H 0.725348 0.035937 0.006694 0.047 Uiso 1 1 calc R U . . .
C15 C 0.70777(12) -0.12037(10) 0.42078(6) 0.02290(19) Uani 1 1 d . . . . .
H15 H 0.675077 -0.028162 0.417062 0.027 Uiso 1 1 calc R U . . .
C16 C 0.58376(13) -0.16172(12) 0.47794(8) 0.0325(2) Uani 1 1 d . . . . .
H16A H 0.484469 -0.113554 0.462679 0.049 Uiso 1 1 calc R U . . .
H16B H 0.585852 -0.148397 0.533045 0.049 Uiso 1 1 calc R U . . .
H16C H 0.601873 -0.249590 0.474570 0.049 Uiso 1 1 calc R U . . .
C17 C 0.85406(13) -0.16935(12) 0.45868(7) 0.0296(2) Uani 1 1 d . . . . .
H17A H 0.937322 -0.151917 0.420388 0.044 Uiso 1 1 calc R U . . .
H17B H 0.878721 -0.258686 0.472408 0.044 Uiso 1 1 calc R U . . .
H17C H 0.839350 -0.128665 0.507382 0.044 Uiso 1 1 calc R U . . .
C18 C 0.32498(9) 0.43446(8) 0.23338(6) 0.01627(16) Uani 1 1 d . . . . .
C19 C 0.30351(11) 0.45874(9) 0.15256(6) 0.01988(18) Uani 1 1 d . . . . .
C20 C 0.26650(12) 0.58088(10) 0.11855(7) 0.0265(2) Uani 1 1 d . . . . .
H20 H 0.254326 0.598403 0.063551 0.032 Uiso 1 1 calc R U . . .
C21 C 0.24722(13) 0.67666(10) 0.16314(8) 0.0296(2) Uani 1 1 d . . . . .
H21 H 0.222798 0.759104 0.138760 0.035 Uiso 1 1 calc R U . . .
C22 C 0.26348(12) 0.65246(9) 0.24326(7) 0.0252(2) Uani 1 1 d . . . . .
H22 H 0.248079 0.719072 0.273828 0.030 Uiso 1 1 calc R U . . .
C23 C 0.30223(10) 0.53168(8) 0.28033(6) 0.01887(18) Uani 1 1 d . . . . .
C24 C 0.31742(12) 0.35697(10) 0.10157(7) 0.0240(2) Uani 1 1 d . . . . .
H24 H 0.323159 0.279696 0.138071 0.029 Uiso 1 1 calc R U . . .
C25 C 0.17911(16) 0.38739(15) 0.05855(9) 0.0415(3) Uani 1 1 d . . . . .
H25A H 0.175072 0.459607 0.019560 0.062 Uiso 1 1 calc R U . . .
H25B H 0.086479 0.405302 0.098015 0.062 Uiso 1 1 calc R U . . .
H25C H 0.187560 0.316668 0.030627 0.062 Uiso 1 1 calc R U . . .
C26 C 0.46211(14) 0.33209(12) 0.04056(8) 0.0322(2) Uani 1 1 d . . . . .
H26A H 0.469897 0.264678 0.009684 0.048 Uiso 1 1 calc R U . . .
H26B H 0.550038 0.308843 0.068685 0.048 Uiso 1 1 calc R U . . .
H26C H 0.459377 0.406749 0.004117 0.048 Uiso 1 1 calc R U . . .
C27 C 0.31660(12) 0.50717(9) 0.36916(7) 0.02214(19) Uani 1 1 d . . . . .
H27 H 0.407292 0.432705 0.375536 0.027 Uiso 1 1 calc R U . . .
C28 C 0.18000(13) 0.47918(11) 0.42192(7) 0.0292(2) Uani 1 1 d . . . . .
H28A H 0.087164 0.546262 0.412128 0.044 Uiso 1 1 calc R U . . .
H28B H 0.191546 0.471875 0.478514 0.044 Uiso 1 1 calc R U . . .
H28C H 0.173787 0.401467 0.408924 0.044 Uiso 1 1 calc R U . . .
C29 C 0.34194(17) 0.61344(11) 0.40243(9) 0.0372(3) Uani 1 1 d . . . . .
H29A H 0.422725 0.638504 0.366636 0.056 Uiso 1 1 calc R U . . .
H29B H 0.371178 0.586121 0.455947 0.056 Uiso 1 1 calc R U . . .
H29C H 0.248104 0.683626 0.405968 0.056 Uiso 1 1 calc R U . . .
C30 C 0.82393(11) 0.22673(10) 0.18796(6) 0.02003(18) Uani 1 1 d . . . . .
C31 C 0.87139(10) 0.13659(9) 0.25211(6) 0.01889(18) Uani 1 1 d . . . . .
C32 C 0.81634(11) 0.19538(10) 0.32420(6) 0.02168(19) Uani 1 1 d . . . . .
C33 C 0.73820(11) 0.32203(10) 0.30391(7) 0.0251(2) Uani 1 1 d . . . . .
C34 C 0.74258(11) 0.34173(9) 0.22003(7) 0.0238(2) Uani 1 1 d . . . . .
C35 C 0.87598(14) 0.20899(14) 0.10047(7) 0.0343(3) Uani 1 1 d . . . . .
H35A H 0.804065 0.270466 0.068755 0.051 Uiso 1 1 calc R U . . .
H35B H 0.881407 0.125918 0.091054 0.051 Uiso 1 1 calc R U . . .
H35C H 0.976444 0.218996 0.084503 0.051 Uiso 1 1 calc R U . . .
C36 C 0.98104(12) 0.00891(10) 0.24225(8) 0.0301(2) Uani 1 1 d . . . . .
H36A H 0.952151 -0.028744 0.202674 0.045 Uiso 1 1 calc R U . . .
H36B H 0.978950 -0.041526 0.293845 0.045 Uiso 1 1 calc R U . . .
H36C H 1.083505 0.013766 0.223802 0.045 Uiso 1 1 calc R U . . .
C37 C 0.85116(15) 0.14389(15) 0.40714(7) 0.0367(3) Uani 1 1 d . . . . .
H37A H 0.914113 0.057058 0.406344 0.055 Uiso 1 1 calc R U . . .
H37B H 0.756348 0.150157 0.443895 0.055 Uiso 1 1 calc R U . . .
H37C H 0.905749 0.190860 0.425292 0.055 Uiso 1 1 calc R U . . .
C38 C 0.69301(15) 0.42104(16) 0.36011(11) 0.0507(4) Uani 1 1 d . . . . .
H38A H 0.784132 0.430855 0.373439 0.076 Uiso 1 1 calc R U . . .
H38B H 0.632160 0.397714 0.409294 0.076 Uiso 1 1 calc R U . . .
H38C H 0.633236 0.499143 0.334258 0.076 Uiso 1 1 calc R U . . .
C39 C 0.68960(14) 0.46401(12) 0.17123(10) 0.0408(3) Uani 1 1 d . . . . .
H39A H 0.775203 0.495497 0.151939 0.061 Uiso 1 1 calc R U . . .
H39B H 0.610578 0.522926 0.204696 0.061 Uiso 1 1 calc R U . . .
H39C H 0.648527 0.453179 0.125307 0.061 Uiso 1 1 calc R U . . .

loop_
_atom_site_aniso_label
_atom_site_aniso_U_11
_atom_site_aniso_U_22
_atom_site_aniso_U_33
_atom_site_aniso_U_23
_atom_site_aniso_U_13
_atom_site_aniso_U_12
Mg1 0.00947(13) 0.01313(14) 0.02008(16) -0.00122(11) -0.00212(11) -0.00426(10)
N1 0.0114(3) 0.0115(3) 0.0209(4) 0.0002(3) -0.0051(3) -0.0027(2)
N2 0.0111(3) 0.0107(3) 0.0215(4) 0.0016(3) -0.0022(3) -0.0038(2)
C1 0.0143(4) 0.0123(4) 0.0223(4) 0.0025(3) -0.0063(3) -0.0052(3)
C2 0.0112(3) 0.0137(4) 0.0250(4) 0.0027(3) -0.0038(3) -0.0055(3)
C3 0.0102(3) 0.0134(4) 0.0222(4) 0.0005(3) -0.0020(3) -0.0038(3)
C4 0.0193(4) 0.0134(4) 0.0418(6) 0.0047(4) -0.0108(4) -0.0082(3)
C5 0.0099(4) 0.0167(4) 0.0381(6) 0.0037(4) -0.0032(3) -0.0035(3)
C6 0.0134(4) 0.0114(4) 0.0267(5) -0.0016(3) -0.0068(3) -0.0022(3)
C7 0.0185(4) 0.0159(4) 0.0292(5) -0.0056(4) -0.0088(4) -0.0016(3)
C8 0.0281(5) 0.0199(5) 0.0377(6) -0.0116(4) -0.0107(4) 0.0017(4)
C9 0.0307(6) 0.0170(5) 0.0507(8) -0.0094(5) -0.0149(5) 0.0055(4)
C10 0.0263(5) 0.0152(4) 0.0425(6) 0.0014(4) -0.0154(5) 0.0018(4)
C11 0.0172(4) 0.0147(4) 0.0302(5) 0.0019(4) -0.0096(4) -0.0027(3)
C12 0.0232(4) 0.0203(4) 0.0247(5) -0.0070(4) -0.0079(4) -0.0022(4)
C13 0.0267(5) 0.0319(6) 0.0294(5) -0.0057(4) -0.0128(4) -0.0042(4)
C14 0.0309(6) 0.0368(6) 0.0257(5) -0.0112(5) -0.0050(4) -0.0057(5)
C15 0.0199(4) 0.0210(5) 0.0256(5) 0.0038(4) -0.0084(4) -0.0034(3)
C16 0.0228(5) 0.0359(6) 0.0348(6) 0.0050(5) -0.0046(4) -0.0078(4)
C17 0.0234(5) 0.0353(6) 0.0281(5) 0.0083(4) -0.0109(4) -0.0077(4)
C18 0.0099(3) 0.0121(4) 0.0253(4) 0.0028(3) -0.0015(3) -0.0041(3)
C19 0.0146(4) 0.0188(4) 0.0243(5) 0.0031(3) -0.0025(3) -0.0053(3)
C20 0.0230(5) 0.0227(5) 0.0275(5) 0.0083(4) -0.0032(4) -0.0040(4)
C21 0.0282(5) 0.0149(4) 0.0376(6) 0.0081(4) -0.0004(4) -0.0036(4)
C22 0.0229(5) 0.0125(4) 0.0365(6) 0.0008(4) 0.0001(4) -0.0048(3)
C23 0.0138(4) 0.0130(4) 0.0277(5) 0.0006(3) -0.0006(3) -0.0041(3)
C24 0.0235(5) 0.0264(5) 0.0234(5) 0.0007(4) -0.0050(4) -0.0100(4)
C25 0.0340(6) 0.0551(9) 0.0410(7) -0.0072(6) -0.0145(5) -0.0153(6)
C26 0.0303(6) 0.0309(6) 0.0334(6) -0.0065(5) 0.0025(5) -0.0097(5)
C27 0.0219(4) 0.0145(4) 0.0280(5) -0.0028(4) -0.0041(4) -0.0027(3)
C28 0.0261(5) 0.0282(5) 0.0254(5) 0.0017(4) 0.0000(4) -0.0022(4)
C29 0.0472(7) 0.0216(5) 0.0450(7) -0.0098(5) -0.0145(6) -0.0069(5)
C30 0.0138(4) 0.0249(5) 0.0229(4) -0.0016(4) -0.0013(3) -0.0092(3)
C31 0.0112(3) 0.0202(4) 0.0263(5) -0.0023(4) -0.0024(3) -0.0065(3)
C32 0.0151(4) 0.0324(5) 0.0224(5) -0.0025(4) -0.0025(3) -0.0140(4)
C33 0.0138(4) 0.0289(5) 0.0370(6) -0.0143(4) 0.0029(4) -0.0115(4)
C34 0.0126(4) 0.0192(4) 0.0404(6) 0.0006(4) -0.0029(4) -0.0080(3)
C35 0.0260(5) 0.0588(8) 0.0235(5) -0.0043(5) 0.0011(4) -0.0230(5)
C36 0.0141(4) 0.0229(5) 0.0510(7) -0.0043(5) -0.0049(4) -0.0028(4)
C37 0.0336(6) 0.0637(9) 0.0252(5) 0.0059(5) -0.0083(5) -0.0338(6)
C38 0.0222(5) 0.0615(9) 0.0799(11) -0.0499(9) 0.0114(6) -0.0203(6)
C39 0.0225(5) 0.0252(6) 0.0749(10) 0.0139(6) -0.0118(6) -0.0134(4)

loop_
_atom_type_symbol
_atom_type_description
_atom_type_scat_dispersion_real
_atom_type_scat_dispersion_imag
_atom_type_scat_source
C C 0.0033 0.0016 'International Tables Vol C Tables 4.2.6.8 and 6.1.1.4'
H H 0.0000 0.0000 'International Tables Vol C Tables 4.2.6.8 and 6.1.1.4'
Mg Mg 0.0486 0.0363 'International Tables Vol C Tables 4.2.6.8 and 6.1.1.4'
N N 0.0061 0.0033 'International Tables Vol C Tables 4.2.6.8 and 6.1.1.4'

loop_
_geom_angle_atom_site_label_1
_geom_angle_atom_site_label_2
_geom_angle_atom_site_label_3
_geom_angle
_geom_angle_site_symmetry_1
_geom_angle_site_symmetry_3
_geom_angle_publ_flag
N1 Mg1 N2 92.90(3) . . ?
N1 Mg1 C33 146.54(4) . . ?
N2 Mg1 C33 112.58(4) . . ?
N1 Mg1 C32 113.00(4) . . ?
N2 Mg1 C32 143.04(4) . . ?
C33 Mg1 C32 34.72(4) . . ?
N1 Mg1 C34 155.77(4) . . ?
N2 Mg1 C34 107.13(3) . . ?
C33 Mg1 C34 34.26(4) . . ?
C32 Mg1 C34 57.30(4) . . ?
N1 Mg1 C30 121.44(4) . . ?
N2 Mg1 C30 130.78(4) . . ?
C33 Mg1 C30 56.93(4) . . ?
C32 Mg1 C30 56.90(4) . . ?
C34 Mg1 C30 34.38(3) . . ?
N1 Mg1 C31 101.74(3) . . ?
N2 Mg1 C31 163.80(4) . . ?
C33 Mg1 C31 57.11(3) . . ?
C32 Mg1 C31 34.26(3) . . ?
C34 Mg1 C31 57.03(3) . . ?
C30 Mg1 C31 34.05(3) . . ?
C1 N1 C6 114.36(7) . . ?
C1 N1 Mg1 122.91(6) . . ?
C6 N1 Mg1 122.31(6) . . ?
C3 N2 C18 115.47(7) . . ?
C3 N2 Mg1 122.41(6) . . ?
C18 N2 Mg1 121.66(6) . . ?
N1 C1 C2 124.71(8) . . ?
N1 C1 C4 121.11(8) . . ?
C2 C1 C4 114.02(8) . . ?
C1 C2 C3 129.53(8) . . ?
N2 C3 C2 124.99(8) . . ?
N2 C3 C5 121.28(8) . . ?
C2 C3 C5 113.65(8) . . ?
C11 C6 C7 120.99(9) . . ?
C11 C6 N1 120.59(9) . . ?
C7 C6 N1 118.40(8) . . ?
C8 C7 C6 118.48(10) . . ?
C8 C7 C12 120.37(10) . . ?
C6 C7 C12 121.14(8) . . ?
C9 C8 C7 120.98(11) . . ?
C10 C9 C8 119.83(10) . . ?
C9 C10 C11 121.62(10) . . ?
C10 C11 C6 117.76(10) . . ?
C10 C11 C15 120.10(9) . . ?
C6 C11 C15 122.13(9) . . ?
C7 C12 C14 112.86(9) . . ?
C7 C12 C13 112.91(10) . . ?
C14 C12 C13 109.45(9) . . ?
C11 C15 C16 114.05(9) . . ?
C11 C15 C17 111.69(9) . . ?
C16 C15 C17 108.41(9) . . ?
C19 C18 C23 120.86(9) . . ?
C19 C18 N2 119.33(8) . . ?
C23 C18 N2 119.80(9) . . ?
C20 C19 C18 118.43(10) . . ?
C20 C19 C24 119.26(10) . . ?
C18 C19 C24 122.31(9) . . ?
C21 C20 C19 121.36(11) . . ?
C20 C21 C22 119.86(10) . . ?
C21 C22 C23 121.28(10) . . ?
C22 C23 C18 118.14(10) . . ?
C22 C23 C27 120.45(9) . . ?
C18 C23 C27 121.40(8) . . ?
C19 C24 C26 111.08(9) . . ?
C19 C24 C25 111.89(10) . . ?
C26 C24 C25 110.01(10) . . ?
C23 C27 C28 113.33(9) . . ?
C23 C27 C29 113.22(9) . . ?
C28 C27 C29 107.90(10) . . ?
C31 C30 C34 108.49(9) . . ?
C31 C30 C35 125.13(10) . . ?
C34 C30 C35 125.45(11) . . ?
C31 C30 Mg1 73.53(5) . . ?
C34 C30 Mg1 72.32(6) . . ?
C35 C30 Mg1 128.80(7) . . ?
C30 C31 C32 107.48(9) . . ?
C30 C31 C36 124.80(10) . . ?
C32 C31 C36 127.02(10) . . ?
C30 C31 Mg1 72.42(5) . . ?
C32 C31 Mg1 71.27(5) . . ?
C36 C31 Mg1 129.22(7) . . ?
C31 C32 C33 108.03(9) . . ?
C31 C32 C37 128.07(11) . . ?
C33 C32 C37 123.25(11) . . ?
C31 C32 Mg1 74.47(5) . . ?
C33 C32 Mg1 72.38(6) . . ?
C37 C32 Mg1 126.10(7) . . ?
C34 C33 C32 108.39(9) . . ?
C34 C33 C38 125.72(12) . . ?
C32 C33 C38 124.42(12) . . ?
C34 C33 Mg1 73.70(6) . . ?
C32 C33 Mg1 72.90(5) . . ?
C38 C33 Mg1 130.28(7) . . ?
C33 C34 C30 107.58(9) . . ?
C33 C34 C39 126.74(11) . . ?
C30 C34 C39 125.25(12) . . ?
C33 C34 Mg1 72.04(6) . . ?
C30 C34 Mg1 73.29(6) . . ?
C39 C34 Mg1 126.12(7) . . ?

loop_
_geom_bond_atom_site_label_1
_geom_bond_atom_site_label_2
_geom_bond_distance
_geom_bond_site_symmetry_2
_geom_bond_publ_flag
Mg1 N1 2.0693(8) . ?
Mg1 N2 2.0817(8) . ?
Mg1 C33 2.3809(10) . ?
Mg1 C32 2.3877(10) . ?
Mg1 C34 2.4023(10) . ?
Mg1 C30 2.4149(10) . ?
Mg1 C31 2.4292(9) . ?
N1 C1 1.3367(11) . ?
N1 C6 1.4421(11) . ?
N2 C3 1.3335(11) . ?
N2 C18 1.4426(11) . ?
C1 C2 1.3986(12) . ?
C1 C4 1.5195(13) . ?
C2 C3 1.4044(12) . ?
C3 C5 1.5140(12) . ?
C6 C11 1.4067(14) . ?
C6 C7 1.4071(14) . ?
C7 C8 1.3966(14) . ?
C7 C12 1.5196(15) . ?
C8 C9 1.3806(18) . ?
C9 C10 1.3795(18) . ?
C10 C11 1.3991(14) . ?
C11 C15 1.5195(15) . ?
C12 C14 1.5317(16) . ?
C12 C13 1.5351(15) . ?
C15 C16 1.5364(16) . ?
C15 C17 1.5378(14) . ?
C18 C19 1.4042(14) . ?
C18 C23 1.4119(13) . ?
C19 C20 1.3957(14) . ?
C19 C24 1.5228(15) . ?
C20 C21 1.3793(17) . ?
C21 C22 1.3804(18) . ?
C22 C23 1.3996(14) . ?
C23 C27 1.5224(15) . ?
C24 C26 1.5248(16) . ?
C24 C25 1.5366(16) . ?
C27 C28 1.5298(16) . ?
C27 C29 1.5332(15) . ?
C30 C31 1.4185(14) . ?
C30 C34 1.4239(14) . ?
C30 C35 1.5015(15) . ?
C31 C32 1.4191(14) . ?
C31 C36 1.5032(14) . ?
C32 C33 1.4228(16) . ?
C32 C37 1.5018(16) . ?
C33 C34 1.4090(17) . ?
C33 C38 1.5019(16) . ?
C34 C39 1.5057(16) . ?
